data_4127197
loop_
_publ_author_name
'Anguera, Gonzalo'
'Cha, Won-Young'
'Moore, Matthew D.'
'Lee, Juhoon'
'Guo, Shenyi'
'Lynch, Vincent M.'
'Kim, Dongho'
'Sessler, Jonathan L.'

_publ_section_title
;
 Hexadecaphyrin-(1.0.0.0.1.1.0.1.1.0.0.0.1.1.0.1): A Dual Site Ligand That
 Supports Thermal Conformational Changes.
;
_journal_name_full 'Journal of the American Chemical Society'
_journal_paper_doi 10.1021/jacs.7b13024
_journal_year 2018
_chemical_formula_moiety 'C44 H36 N6 O4'
_chemical_formula_sum 'C44 H36 N6 O4'
_chemical_formula_weight 712.79
_space_group_crystal_system triclinic
_space_group_IT_number 2
_space_group_name_Hall '-P 1'
_space_group_name_H-M_alt 'P -1'
_symmetry_space_group_name_Hall '-P 1'
_symmetry_space_group_name_H-M 'P -1'
_atom_sites_solution_hydrogens mixed
_audit_creation_method SHELXL-2014/7
_cell_angle_alpha 69.901(9)
_cell_angle_beta 88.565(8)
_cell_angle_gamma 87.799(8)
_cell_formula_units_Z 2
_cell_length_a 5.4494(5)
_cell_length_b 15.3174(15)
_cell_length_c 22.166(2)
_cell_measurement_reflns_used 7035
_cell_measurement_temperature 100(2)
_cell_measurement_theta_max 75.6
_cell_measurement_theta_min 3.12
_cell_volume 1736.1(3)
_computing_cell_refinement 'CrysAlisPro V 1.171.37.31, Agilent Technologies'
_computing_data_collection 'CrysAlisPro V 1.171.37.31, Agilent Technologies'
_computing_data_reduction 'CrysAlisPro V 1.171.37.31, Agilent Technologies'
_computing_molecular_graphics 'XP SHELXTL/PC, Siemens Analytical'
_computing_publication_material 'Shelxl-2014/7, Sheldrick, G. M.'
_computing_structure_refinement 'Shelxl-2014/7, Sheldrick, G. M.'
_computing_structure_solution
;

SHELXT. Sheldrick, G. M. (2015). Acta Cryst. A71, 3-8. 
;
_diffrn_ambient_temperature 100(2)
_diffrn_measured_fraction_theta_full 0.996
_diffrn_measured_fraction_theta_max 0.954
_diffrn_measurement_device_type 'Agilent SuperNova with AtlasS2 CCD'
_diffrn_measurement_method \w-scans
_diffrn_radiation_type CuK\a
_diffrn_radiation_wavelength 1.54184
_diffrn_reflns_av_R_equivalents 0.0471
_diffrn_reflns_av_unetI/netI 0.0523
_diffrn_reflns_Laue_measured_fraction_full 0.996
_diffrn_reflns_Laue_measured_fraction_max 0.954
_diffrn_reflns_limit_h_max 6
_diffrn_reflns_limit_h_min -6
_diffrn_reflns_limit_k_max 17
_diffrn_reflns_limit_k_min -19
_diffrn_reflns_limit_l_max 27
_diffrn_reflns_limit_l_min -27
_diffrn_reflns_number 13235
_diffrn_reflns_point_group_measured_fraction_full 0.996
_diffrn_reflns_point_group_measured_fraction_max 0.954
_diffrn_reflns_theta_full 67.684
_diffrn_reflns_theta_max 76.312
_diffrn_reflns_theta_min 3.074
_diffrn_source 'sealed microfocus tube'
_exptl_absorpt_coefficient_mu 0.718
_exptl_absorpt_correction_T_max 1.00
_exptl_absorpt_correction_T_min 0.841
_exptl_absorpt_correction_type multi-scan
_exptl_absorpt_process_details
;
CrysAlisPro 1.171.38.43 (Rigaku Oxford Diffraction, 2015)
Empirical absorption correction using spherical harmonics,
 implemented in SCALE3 ABSPACK scaling algorithm.
;
_exptl_crystal_colour red
_exptl_crystal_density_diffrn 1.363
_exptl_crystal_description lath
_exptl_crystal_F_000 748
_exptl_crystal_size_max 0.430
_exptl_crystal_size_mid 0.150
_exptl_crystal_size_min 0.060
_refine_diff_density_max 0.445
_refine_diff_density_min -0.397
_refine_diff_density_rms 0.073
_refine_ls_extinction_method none
_refine_ls_goodness_of_fit_ref 1.022
_refine_ls_hydrogen_treatment mixed
_refine_ls_matrix_type full
_refine_ls_number_parameters 505
_refine_ls_number_reflns 6935
_refine_ls_number_restraints 0
_refine_ls_restrained_S_all 1.022
_refine_ls_R_factor_all 0.0633
_refine_ls_R_factor_gt 0.0578
_refine_ls_shift/su_max 0.000
_refine_ls_shift/su_mean 0.000
_refine_ls_structure_factor_coef Fsqd
_refine_ls_weighting_details 'w=1/[\s^2^(Fo^2^)+(0.1180P)^2^+0.2713P] where P=(Fo^2^+2Fc^2^)/3'
_refine_ls_weighting_scheme calc
_refine_ls_wR_factor_gt 0.1622
_refine_ls_wR_factor_ref 0.1717
_reflns_Friedel_coverage 0.000
_reflns_number_gt 6075
_reflns_number_total 6935
_reflns_threshold_expression 'I > 2\s(I)'
_cod_data_source_file ja7b13024_si_002.cif
_cod_data_source_block 3
_cod_database_code 4127197
_shelx_shelxl_version_number 2014/7
_shelx_space_group_comment
;
The symmetry employed for this shelxl refinement is uniquely defined
by the following loop, which should always be used as a source of
symmetry information in preference to the above space-group names.
They are only intended as comments.
;
_shelx_estimated_absorpt_t_min 0.748
_shelx_estimated_absorpt_t_max 0.958

loop_
_space_group_symop_operation_xyz
'x, y, z'
'-x, -y, -z'

loop_
_atom_site_label
_atom_site_type_symbol
_atom_site_fract_x
_atom_site_fract_y
_atom_site_fract_z
_atom_site_U_iso_or_equiv
_atom_site_adp_type
_atom_site_occupancy
_atom_site_site_symmetry_order
_atom_site_calc_flag
_atom_site_refinement_flags_posn
_atom_site_refinement_flags_adp
C1 C 0.0870(3) 0.52931(11) 0.97725(7) 0.0162(3) Uani 1 1 d . .
C2 C 0.1316(3) 0.62633(11) 0.95540(7) 0.0163(3) Uani 1 1 d . .
C3 C 0.3210(3) 0.64263(11) 0.90695(7) 0.0166(3) Uani 1 1 d . .
C4 C 0.3906(3) 0.55658(11) 0.90327(7) 0.0172(3) Uani 1 1 d . .
C5 C 0.5838(3) 0.52730(11) 0.86754(7) 0.0169(3) Uani 1 1 d . .
C6 C 0.7821(3) 0.58268(11) 0.82889(8) 0.0201(3) Uani 1 1 d . .
H6 H 0.8056 0.6471 0.8197 0.024 Uiso 1 1 calc R U
C7 C 0.9246(3) 0.52345(12) 0.80902(8) 0.0201(3) Uani 1 1 d . .
H7 H 1.0685 0.5381 0.7829 0.024 Uiso 1 1 calc R U
C8 C 0.8148(3) 0.43315(11) 0.83546(7) 0.0188(3) Uani 1 1 d . .
C9 C 0.8986(3) 0.35156(12) 0.82890(8) 0.0196(3) Uani 1 1 d . .
H9 H 1.0452 0.3535 0.8044 0.024 Uiso 1 1 calc R U
C10 C 0.7853(3) 0.26391(11) 0.85552(8) 0.0192(3) Uani 1 1 d . .
C11 C 0.8567(3) 0.17697(12) 0.85190(8) 0.0212(3) Uani 1 1 d . .
H11 H 0.9990 0.1635 0.8306 0.025 Uiso 1 1 calc R U
C12 C 0.6792(3) 0.11340(12) 0.88544(8) 0.0232(3) Uani 1 1 d . .
H12 H 0.6805 0.0490 0.8913 0.028 Uiso 1 1 calc R U
C13 C 0.5029(3) 0.16160(12) 0.90829(8) 0.0229(3) Uani 1 1 d . .
H13 H 0.3601 0.1361 0.9324 0.028 Uiso 1 1 calc R U
C14 C 0.0229(3) 0.69712(11) 0.97963(7) 0.0169(3) Uani 1 1 d . .
C15 C 0.0397(3) 0.85457(11) 0.97333(8) 0.0196(3) Uani 1 1 d . .
H15A H 0.0600 0.8368 1.0203 0.023 Uiso 1 1 calc R U
H15B H -0.1364 0.8690 0.9633 0.023 Uiso 1 1 calc R U
C16 C 0.1913(3) 0.93805(11) 0.93825(9) 0.0244(4) Uani 1 1 d . .
H16A H 0.3646 0.9232 0.9493 0.037 Uiso 1 1 calc R U
H16B H 0.1353 0.9909 0.9509 0.037 Uiso 1 1 calc R U
H16C H 0.1722 0.9541 0.8918 0.037 Uiso 1 1 calc R U
C17 C 0.4151(3) 0.73064(11) 0.86061(8) 0.0175(3) Uani 1 1 d . .
C18 C 0.5769(3) 0.78621(11) 0.87773(8) 0.0208(3) Uani 1 1 d . .
H18 H 0.6154 0.7724 0.9217 0.025 Uiso 1 1 calc R U
C19 C 0.6829(3) 0.86196(12) 0.83097(9) 0.0242(4) Uani 1 1 d . .
H19 H 0.7956 0.8985 0.8431 0.029 Uiso 1 1 calc R U
C20 C 0.6243(3) 0.88393(12) 0.76705(9) 0.0253(4) Uani 1 1 d . .
H20 H 0.6963 0.9355 0.7353 0.030 Uiso 1 1 calc R U
C21 C 0.4588(3) 0.82990(12) 0.74940(8) 0.0245(4) Uani 1 1 d . .
H21 H 0.4163 0.8452 0.7056 0.029 Uiso 1 1 calc R U
C22 C 0.3560(3) 0.75355(12) 0.79599(8) 0.0212(3) Uani 1 1 d . .
H22 H 0.2446 0.7167 0.7837 0.025 Uiso 1 1 calc R U
C23 C 0.5834(3) 0.52325(11) 0.51459(7) 0.0158(3) Uani 1 1 d . .
C24 C 0.6165(3) 0.61793(11) 0.50786(7) 0.0170(3) Uani 1 1 d . .
C25 C 0.8020(3) 0.61806(11) 0.55274(7) 0.0172(3) Uani 1 1 d . .
C26 C 0.8807(3) 0.52621(11) 0.58216(7) 0.0169(3) Uani 1 1 d . .
C27 C 1.0717(3) 0.48261(11) 0.62791(7) 0.0176(3) Uani 1 1 d . .
C28 C 1.2623(3) 0.52686(11) 0.65179(8) 0.0194(3) Uani 1 1 d . .
H28 H 1.2807 0.5916 0.6426 0.023 Uiso 1 1 calc R U
C29 C 1.4063(3) 0.45656(12) 0.68957(8) 0.0189(3) Uani 1 1 d . .
H29 H 1.5469 0.4621 0.7123 0.023 Uiso 1 1 calc R U
C30 C 1.3040(3) 0.37044(11) 0.68869(7) 0.0183(3) Uani 1 1 d . .
C31 C 1.3870(3) 0.28151(12) 0.72025(8) 0.0200(3) Uani 1 1 d . .
H31 H 1.5335 0.2736 0.7442 0.024 Uiso 1 1 calc R U
C32 C 1.2718(3) 0.19939(12) 0.72024(8) 0.0198(3) Uani 1 1 d . .
C33 C 1.3340(3) 0.10612(12) 0.75305(8) 0.0217(3) Uani 1 1 d . .
H33 H 1.4734 0.0833 0.7794 0.026 Uiso 1 1 calc R U
C34 C 1.1535(3) 0.05172(12) 0.74020(8) 0.0234(4) Uani 1 1 d . .
H34 H 1.1485 -0.0142 0.7562 0.028 Uiso 1 1 calc R U
C35 C 0.9851(3) 0.11248(12) 0.69992(9) 0.0237(4) Uani 1 1 d . .
H35 H 0.8424 0.0954 0.6834 0.028 Uiso 1 1 calc R U
C36 C 0.4998(3) 0.70109(11) 0.46198(7) 0.0173(3) Uani 1 1 d . .
C37 C 0.5036(3) 0.86554(11) 0.41875(8) 0.0227(3) Uani 1 1 d . .
H37A H 0.3236 0.8724 0.4238 0.027 Uiso 1 1 calc R U
H37B H 0.5401 0.8669 0.3745 0.027 Uiso 1 1 calc R U
C38 C 0.6318(4) 0.94319(12) 0.43154(10) 0.0308(4) Uani 1 1 d . .
H38A H 0.6095 0.9369 0.4768 0.046 Uiso 1 1 calc R U
H38B H 0.5614 1.0033 0.4044 0.046 Uiso 1 1 calc R U
H38C H 0.8074 0.9397 0.4217 0.046 Uiso 1 1 calc R U
C39 C 0.8813(3) 0.69413(11) 0.57458(8) 0.0180(3) Uani 1 1 d . .
C40 C 1.0191(3) 0.76830(12) 0.53654(8) 0.0227(3) Uani 1 1 d . .
H40 H 1.0658 0.7719 0.4942 0.027 Uiso 1 1 calc R U
C41 C 1.0893(3) 0.83710(13) 0.55974(9) 0.0275(4) Uani 1 1 d . .
H41 H 1.1830 0.8872 0.5331 0.033 Uiso 1 1 calc R U
C42 C 1.0233(4) 0.83298(13) 0.62153(9) 0.0289(4) Uani 1 1 d . .
H42 H 1.0680 0.8807 0.6370 0.035 Uiso 1 1 calc R U
C43 C 0.8912(3) 0.75819(13) 0.66037(9) 0.0259(4) Uani 1 1 d . .
H43 H 0.8493 0.7539 0.7031 0.031 Uiso 1 1 calc R U
C44 C 0.8197(3) 0.68956(12) 0.63735(8) 0.0226(3) Uani 1 1 d . .
H44 H 0.7281 0.6390 0.6644 0.027 Uiso 1 1 calc R U
N1 N 0.2480(2) 0.49104(9) 0.94546(6) 0.0167(3) Uani 1 1 d . .
N2 N 0.6033(2) 0.43937(9) 0.87111(6) 0.0182(3) Uani 1 1 d . .
N3 N 0.5682(3) 0.25154(10) 0.89057(7) 0.0206(3) Uani 1 1 d . .
N4 N 0.7464(2) 0.47192(9) 0.55836(6) 0.0172(3) Uani 1 1 d . .
N5 N 1.0960(2) 0.39087(10) 0.64995(6) 0.0186(3) Uani 1 1 d . .
N6 N 1.0579(3) 0.20070(10) 0.68797(7) 0.0217(3) Uani 1 1 d . .
O1 O -0.1405(2) 0.68717(8) 1.02022(5) 0.0199(3) Uani 1 1 d . .
O2 O 0.1266(2) 0.77980(8) 0.95183(6) 0.0199(3) Uani 1 1 d . .
O3 O 0.3383(2) 0.70417(8) 0.42390(6) 0.0209(3) Uani 1 1 d . .
O4 O 0.5946(2) 0.77943(8) 0.46483(6) 0.0217(3) Uani 1 1 d . .
H3N H 0.488(4) 0.2967(16) 0.9020(11) 0.025(5) Uiso 1 1 d . .
H6N H 0.978(5) 0.2565(19) 0.6644(13) 0.041(7) Uiso 1 1 d . .
H1N H 0.249(4) 0.4269(16) 0.9520(10) 0.024(5) Uiso 1 1 d . .
H4N H 0.754(5) 0.4084(19) 0.5714(12) 0.035(6) Uiso 1 1 d . .

loop_
_atom_site_aniso_label
_atom_site_aniso_U_11
_atom_site_aniso_U_22
_atom_site_aniso_U_33
_atom_site_aniso_U_23
_atom_site_aniso_U_13
_atom_site_aniso_U_12
C1 0.0158(7) 0.0177(7) 0.0160(7) -0.0071(6) -0.0027(6) 0.0017(6)
C2 0.0157(7) 0.0168(7) 0.0160(7) -0.0052(6) -0.0024(5) 0.0025(5)
C3 0.0157(7) 0.0179(7) 0.0150(7) -0.0040(6) -0.0033(5) 0.0013(5)
C4 0.0165(7) 0.0189(7) 0.0152(7) -0.0047(6) -0.0009(5) 0.0004(6)
C5 0.0160(7) 0.0185(7) 0.0155(7) -0.0052(6) -0.0020(5) 0.0008(6)
C6 0.0199(7) 0.0188(7) 0.0197(7) -0.0040(6) -0.0001(6) -0.0003(6)
C7 0.0181(7) 0.0228(8) 0.0185(7) -0.0060(6) 0.0012(6) -0.0010(6)
C8 0.0174(7) 0.0231(8) 0.0151(7) -0.0057(6) -0.0015(6) 0.0021(6)
C9 0.0176(7) 0.0242(8) 0.0172(7) -0.0074(6) -0.0011(6) 0.0023(6)
C10 0.0193(7) 0.0223(8) 0.0178(7) -0.0092(6) -0.0030(6) 0.0029(6)
C11 0.0211(8) 0.0240(8) 0.0202(8) -0.0103(6) -0.0042(6) 0.0062(6)
C12 0.0244(8) 0.0215(8) 0.0259(8) -0.0112(7) -0.0053(6) 0.0032(6)
C13 0.0202(8) 0.0231(8) 0.0269(8) -0.0103(7) -0.0006(6) -0.0024(6)
C14 0.0169(7) 0.0153(7) 0.0166(7) -0.0031(6) -0.0037(5) 0.0022(5)
C15 0.0211(7) 0.0179(7) 0.0214(8) -0.0091(6) -0.0001(6) 0.0013(6)
C16 0.0270(8) 0.0184(8) 0.0293(9) -0.0100(7) 0.0002(7) -0.0020(6)
C17 0.0160(7) 0.0156(7) 0.0196(7) -0.0048(6) 0.0006(6) 0.0027(5)
C18 0.0197(7) 0.0213(8) 0.0207(8) -0.0063(6) -0.0010(6) 0.0002(6)
C19 0.0222(8) 0.0208(8) 0.0293(9) -0.0080(7) 0.0000(6) -0.0045(6)
C20 0.0260(8) 0.0186(8) 0.0260(9) -0.0011(7) 0.0036(7) -0.0008(6)
C21 0.0255(8) 0.0244(8) 0.0194(8) -0.0022(7) -0.0023(6) 0.0022(7)
C22 0.0192(7) 0.0222(8) 0.0212(8) -0.0063(6) -0.0030(6) 0.0002(6)
C23 0.0167(7) 0.0166(7) 0.0147(7) -0.0059(6) -0.0023(5) -0.0001(6)
C24 0.0175(7) 0.0173(7) 0.0160(7) -0.0055(6) -0.0012(6) 0.0004(6)
C25 0.0168(7) 0.0185(7) 0.0169(7) -0.0067(6) 0.0001(5) -0.0011(6)
C26 0.0164(7) 0.0184(7) 0.0166(7) -0.0068(6) -0.0021(6) -0.0010(6)
C27 0.0158(7) 0.0220(7) 0.0162(7) -0.0084(6) -0.0009(6) 0.0008(6)
C28 0.0183(7) 0.0216(8) 0.0203(7) -0.0096(6) -0.0015(6) -0.0010(6)
C29 0.0155(7) 0.0249(8) 0.0186(7) -0.0102(6) -0.0018(6) -0.0007(6)
C30 0.0174(7) 0.0228(8) 0.0156(7) -0.0080(6) -0.0008(6) 0.0005(6)
C31 0.0177(7) 0.0257(8) 0.0164(7) -0.0073(6) -0.0025(6) 0.0028(6)
C32 0.0182(7) 0.0231(8) 0.0173(7) -0.0063(6) -0.0018(6) 0.0021(6)
C33 0.0205(8) 0.0243(8) 0.0185(7) -0.0055(6) -0.0026(6) 0.0053(6)
C34 0.0238(8) 0.0208(8) 0.0233(8) -0.0049(7) 0.0002(6) 0.0011(6)
C35 0.0216(8) 0.0229(8) 0.0263(8) -0.0076(7) -0.0027(6) -0.0016(6)
C36 0.0182(7) 0.0170(7) 0.0173(7) -0.0065(6) -0.0012(6) -0.0007(6)
C37 0.0252(8) 0.0185(8) 0.0211(8) -0.0027(6) -0.0020(6) 0.0010(6)
C38 0.0377(10) 0.0187(8) 0.0346(10) -0.0069(7) -0.0047(8) -0.0041(7)
C39 0.0164(7) 0.0183(7) 0.0201(7) -0.0077(6) -0.0047(6) 0.0012(6)
C40 0.0240(8) 0.0250(8) 0.0211(8) -0.0102(7) -0.0003(6) -0.0025(6)
C41 0.0284(9) 0.0241(8) 0.0312(9) -0.0101(7) -0.0016(7) -0.0098(7)
C42 0.0328(9) 0.0277(9) 0.0321(9) -0.0169(8) -0.0079(7) -0.0034(7)
C43 0.0298(9) 0.0289(9) 0.0227(8) -0.0135(7) -0.0025(7) 0.0006(7)
C44 0.0228(8) 0.0245(8) 0.0211(8) -0.0085(6) -0.0012(6) -0.0024(6)
N1 0.0171(6) 0.0153(6) 0.0172(6) -0.0053(5) -0.0005(5) 0.0016(5)
N2 0.0163(6) 0.0193(6) 0.0178(6) -0.0049(5) -0.0001(5) 0.0016(5)
N3 0.0184(6) 0.0203(7) 0.0243(7) -0.0096(6) 0.0001(5) 0.0028(5)
N4 0.0181(6) 0.0161(6) 0.0184(6) -0.0069(5) -0.0036(5) 0.0002(5)
N5 0.0178(6) 0.0207(7) 0.0178(6) -0.0070(5) -0.0030(5) 0.0013(5)
N6 0.0206(7) 0.0201(7) 0.0220(7) -0.0043(6) -0.0045(5) 0.0028(5)
O1 0.0213(6) 0.0181(5) 0.0205(6) -0.0071(4) 0.0027(4) 0.0007(4)
O2 0.0221(6) 0.0149(5) 0.0237(6) -0.0082(4) 0.0035(4) -0.0014(4)
O3 0.0232(6) 0.0184(5) 0.0211(6) -0.0065(4) -0.0058(4) 0.0006(4)
O4 0.0266(6) 0.0145(5) 0.0236(6) -0.0055(5) -0.0082(5) -0.0014(4)

loop_
_atom_type_symbol
_atom_type_description
_atom_type_scat_dispersion_real
_atom_type_scat_dispersion_imag
_atom_type_scat_source
C C 0.0181 0.0091 'International Tables Vol C Tables 4.2.6.8 and 6.1.1.4'
H H 0.0000 0.0000 'International Tables Vol C Tables 4.2.6.8 and 6.1.1.4'
N N 0.0311 0.0180 'International Tables Vol C Tables 4.2.6.8 and 6.1.1.4'
O O 0.0492 0.0322 'International Tables Vol C Tables 4.2.6.8 and 6.1.1.4'

loop_
_geom_angle_atom_site_label_1
_geom_angle_atom_site_label_2
_geom_angle_atom_site_label_3
_geom_angle
_geom_angle_site_symmetry_3
N1 C1 C2 106.59(13) .
N1 C1 C1 119.64(18) 2_567
C2 C1 C1 133.77(18) 2_567
C1 C2 C3 106.89(13) .
C1 C2 C14 128.06(14) .
C3 C2 C14 124.91(14) .
C4 C3 C2 106.60(14) .
C4 C3 C17 121.88(14) .
C2 C3 C17 131.03(14) .
N1 C4 C3 108.23(14) .
N1 C4 C5 119.21(14) .
C3 C4 C5 132.46(15) .
N2 C5 C4 119.77(14) .
N2 C5 C6 112.09(14) .
C4 C5 C6 128.02(15) .
C7 C6 C5 105.99(14) .
C7 C6 H6 127.0 .
C5 C6 H6 127.0 .
C6 C7 C8 106.49(14) .
C6 C7 H7 126.8 .
C8 C7 H7 126.8 .
C9 C8 N2 122.71(15) .
C9 C8 C7 127.27(15) .
N2 C8 C7 110.02(14) .
C8 C9 C10 125.76(15) .
C8 C9 H9 117.1 .
C10 C9 H9 117.1 .
N3 C10 C11 106.58(15) .
N3 C10 C9 123.31(15) .
C11 C10 C9 130.09(16) .
C10 C11 C12 107.49(15) .
C10 C11 H11 126.3 .
C12 C11 H11 126.3 .
C13 C12 C11 107.54(15) .
C13 C12 H12 126.2 .
C11 C12 H12 126.2 .
N3 C13 C12 108.38(15) .
N3 C13 H13 125.8 .
C12 C13 H13 125.8 .
O1 C14 O2 120.97(15) .
O1 C14 C2 127.49(15) .
O2 C14 C2 111.54(13) .
O2 C15 C16 106.99(13) .
O2 C15 H15A 110.3 .
C16 C15 H15A 110.3 .
O2 C15 H15B 110.3 .
C16 C15 H15B 110.3 .
H15A C15 H15B 108.6 .
C15 C16 H16A 109.5 .
C15 C16 H16B 109.5 .
H16A C16 H16B 109.5 .
C15 C16 H16C 109.5 .
H16A C16 H16C 109.5 .
H16B C16 H16C 109.5 .
C18 C17 C22 118.74(15) .
C18 C17 C3 123.05(15) .
C22 C17 C3 117.93(14) .
C17 C18 C19 120.68(16) .
C17 C18 H18 119.7 .
C19 C18 H18 119.7 .
C20 C19 C18 120.22(16) .
C20 C19 H19 119.9 .
C18 C19 H19 119.9 .
C19 C20 C21 119.67(16) .
C19 C20 H20 120.2 .
C21 C20 H20 120.2 .
C22 C21 C20 120.04(16) .
C22 C21 H21 120.0 .
C20 C21 H21 120.0 .
C21 C22 C17 120.64(16) .
C21 C22 H22 119.7 .
C17 C22 H22 119.7 .
N4 C23 C24 106.84(13) .
N4 C23 C23 119.47(17) 2_666
C24 C23 C23 133.69(18) 2_666
C23 C24 C25 106.76(13) .
C23 C24 C36 128.00(14) .
C25 C24 C36 125.14(14) .
C26 C25 C24 106.67(14) .
C26 C25 C39 122.27(14) .
C24 C25 C39 130.48(14) .
N4 C26 C25 108.05(14) .
N4 C26 C27 118.91(14) .
C25 C26 C27 132.98(15) .
N5 C27 C26 118.97(14) .
N5 C27 C28 112.36(14) .
C26 C27 C28 128.55(15) .
C29 C28 C27 105.75(14) .
C29 C28 H28 127.1 .
C27 C28 H28 127.1 .
C28 C29 C30 106.68(14) .
C28 C29 H29 126.7 .
C30 C29 H29 126.7 .
C31 C30 N5 122.55(15) .
C31 C30 C29 127.78(15) .
N5 C30 C29 109.67(14) .
C30 C31 C32 125.34(15) .
C30 C31 H31 117.3 .
C32 C31 H31 117.3 .
N6 C32 C33 106.63(15) .
N6 C32 C31 123.39(15) .
C33 C32 C31 129.89(15) .
C32 C33 C34 107.94(15) .
C32 C33 H33 126.0 .
C34 C33 H33 126.0 .
C35 C34 C33 106.99(15) .
C35 C34 H34 126.5 .
C33 C34 H34 126.5 .
N6 C35 C34 108.45(15) .
N6 C35 H35 125.8 .
C34 C35 H35 125.8 .
O3 C36 O4 121.10(14) .
O3 C36 C24 127.28(15) .
O4 C36 C24 111.61(13) .
O4 C37 C38 106.95(14) .
O4 C37 H37A 110.3 .
C38 C37 H37A 110.3 .
O4 C37 H37B 110.3 .
C38 C37 H37B 110.3 .
H37A C37 H37B 108.6 .
C37 C38 H38A 109.5 .
C37 C38 H38B 109.5 .
H38A C38 H38B 109.5 .
C37 C38 H38C 109.5 .
H38A C38 H38C 109.5 .
H38B C38 H38C 109.5 .
C40 C39 C44 118.28(15) .
C40 C39 C25 123.47(15) .
C44 C39 C25 118.23(15) .
C41 C40 C39 120.88(16) .
C41 C40 H40 119.6 .
C39 C40 H40 119.6 .
C42 C41 C40 120.45(17) .
C42 C41 H41 119.8 .
C40 C41 H41 119.8 .
C43 C42 C41 119.11(17) .
C43 C42 H42 120.4 .
C41 C42 H42 120.4 .
C44 C43 C42 120.66(17) .
C44 C43 H43 119.7 .
C42 C43 H43 119.7 .
C43 C44 C39 120.58(16) .
C43 C44 H44 119.7 .
C39 C44 H44 119.7 .
C1 N1 C4 111.63(13) .
C1 N1 H1N 121.1(14) .
C4 N1 H1N 127.2(14) .
C5 N2 C8 105.41(13) .
C13 N3 C10 109.99(14) .
C13 N3 H3N 125.6(15) .
C10 N3 H3N 124.3(15) .
C23 N4 C26 111.61(13) .
C23 N4 H4N 121.9(16) .
C26 N4 H4N 126.4(16) .
C27 N5 C30 105.55(13) .
C35 N6 C32 109.98(14) .
C35 N6 H6N 128.4(16) .
C32 N6 H6N 121.5(16) .
C14 O2 C15 116.65(12) .
C36 O4 C37 116.27(13) .

loop_
_geom_bond_atom_site_label_1
_geom_bond_atom_site_label_2
_geom_bond_distance
_geom_bond_site_symmetry_2
C1 N1 1.351(2) .
C1 C2 1.425(2) .
C1 C1 1.455(3) 2_567
C2 C3 1.436(2) .
C2 C14 1.466(2) .
C3 C4 1.386(2) .
C3 C17 1.487(2) .
C4 N1 1.365(2) .
C4 C5 1.450(2) .
C5 N2 1.322(2) .
C5 C6 1.465(2) .
C6 C7 1.351(2) .
C6 H6 0.9500 .
C7 C8 1.450(2) .
C7 H7 0.9500 .
C8 C9 1.367(2) .
C8 N2 1.400(2) .
C9 C10 1.426(2) .
C9 H9 0.9500 .
C10 N3 1.382(2) .
C10 C11 1.401(2) .
C11 C12 1.405(3) .
C11 H11 0.9500 .
C12 C13 1.380(2) .
C12 H12 0.9500 .
C13 N3 1.356(2) .
C13 H13 0.9500 .
C14 O1 1.225(2) .
C14 O2 1.343(2) .
C15 O2 1.4441(19) .
C15 C16 1.513(2) .
C15 H15A 0.9900 .
C15 H15B 0.9900 .
C16 H16A 0.9800 .
C16 H16B 0.9800 .
C16 H16C 0.9800 .
C17 C18 1.394(2) .
C17 C22 1.396(2) .
C18 C19 1.396(2) .
C18 H18 0.9500 .
C19 C20 1.382(3) .
C19 H19 0.9500 .
C20 C21 1.396(3) .
C20 H20 0.9500 .
C21 C22 1.393(2) .
C21 H21 0.9500 .
C22 H22 0.9500 .
C23 N4 1.347(2) .
C23 C24 1.424(2) .
C23 C23 1.465(3) 2_666
C24 C25 1.436(2) .
C24 C36 1.463(2) .
C25 C26 1.388(2) .
C25 C39 1.489(2) .
C26 N4 1.369(2) .
C26 C27 1.446(2) .
C27 N5 1.322(2) .
C27 C28 1.465(2) .
C28 C29 1.351(2) .
C28 H28 0.9500 .
C29 C30 1.458(2) .
C29 H29 0.9500 .
C30 C31 1.365(2) .
C30 N5 1.399(2) .
C31 C32 1.427(2) .
C31 H31 0.9500 .
C32 N6 1.379(2) .
C32 C33 1.395(2) .
C33 C34 1.408(3) .
C33 H33 0.9500 .
C34 C35 1.382(2) .
C34 H34 0.9500 .
C35 N6 1.358(2) .
C35 H35 0.9500 .
C36 O3 1.223(2) .
C36 O4 1.3462(19) .
C37 O4 1.4414(19) .
C37 C38 1.513(2) .
C37 H37A 0.9900 .
C37 H37B 0.9900 .
C38 H38A 0.9800 .
C38 H38B 0.9800 .
C38 H38C 0.9800 .
C39 C40 1.393(2) .
C39 C44 1.402(2) .
C40 C41 1.391(2) .
C40 H40 0.9500 .
C41 C42 1.388(3) .
C41 H41 0.9500 .
C42 C43 1.388(3) .
C42 H42 0.9500 .
C43 C44 1.388(2) .
C43 H43 0.9500 .
C44 H44 0.9500 .
N1 H1N 0.94(2) .
N3 H3N 0.91(2) .
N4 H4N 0.91(3) .
N6 H6N 0.93(3) .

loop_
_geom_hbond_atom_site_label_D
_geom_hbond_atom_site_label_H
_geom_hbond_atom_site_label_A
_geom_hbond_distance_DH
_geom_hbond_distance_HA
_geom_hbond_distance_DA
_geom_hbond_angle_DHA
_geom_hbond_site_symmetry_A
N3 H3N N2 0.91(2) 2.17(2) 2.772(2) 123.4(18) .
N3 H3N O1 0.91(2) 2.59(2) 3.3318(18) 139.2(18) 2_567
N6 H6N N5 0.93(3) 2.10(3) 2.755(2) 126(2) .
N6 H6N O3 0.93(3) 2.54(3) 3.2369(18) 132(2) 2_666
N1 H1N O1 0.94(2) 1.76(2) 2.6546(18) 157(2) 2_567
N4 H4N O3 0.91(3) 1.78(3) 2.6458(18) 157(2) 2_666

loop_
_geom_torsion_atom_site_label_1
_geom_torsion_atom_site_label_2
_geom_torsion_atom_site_label_3
_geom_torsion_atom_site_label_4
_geom_torsion
_geom_torsion_site_symmetry_1
N1 C1 C2 C3 2.48(17) .
C1 C1 C2 C3 -176.7(2) 2_567
N1 C1 C2 C14 -173.32(15) .
C1 C1 C2 C14 7.5(3) 2_567
C1 C2 C3 C4 -2.58(17) .
C14 C2 C3 C4 173.38(14) .
C1 C2 C3 C17 169.29(16) .
C14 C2 C3 C17 -14.7(3) .
C2 C3 C4 N1 1.72(17) .
C17 C3 C4 N1 -171.06(14) .
C2 C3 C4 C5 -174.35(16) .
C17 C3 C4 C5 12.9(3) .
N1 C4 C5 N2 7.0(2) .
C3 C4 C5 N2 -177.29(16) .
N1 C4 C5 C6 -168.56(15) .
C3 C4 C5 C6 7.2(3) .
N2 C5 C6 C7 -0.07(19) .
C4 C5 C6 C7 175.75(16) .
C5 C6 C7 C8 -0.20(18) .
C6 C7 C8 C9 -178.79(16) .
C6 C7 C8 N2 0.41(18) .
N2 C8 C9 C10 1.0(3) .
C7 C8 C9 C10 -179.87(15) .
C8 C9 C10 N3 1.8(3) .
C8 C9 C10 C11 -179.61(16) .
N3 C10 C11 C12 -0.20(18) .
C9 C10 C11 C12 -178.94(16) .
C10 C11 C12 C13 0.57(19) .
C11 C12 C13 N3 -0.7(2) .
C1 C2 C14 O1 -5.8(3) .
C3 C2 C14 O1 179.08(15) .
C1 C2 C14 O2 173.68(14) .
C3 C2 C14 O2 -1.4(2) .
C4 C3 C17 C18 -110.79(19) .
C2 C3 C17 C18 78.4(2) .
C4 C3 C17 C22 63.0(2) .
C2 C3 C17 C22 -107.8(2) .
C22 C17 C18 C19 -1.6(2) .
C3 C17 C18 C19 172.16(15) .
C17 C18 C19 C20 1.3(3) .
C18 C19 C20 C21 -0.1(3) .
C19 C20 C21 C22 -0.8(3) .
C20 C21 C22 C17 0.5(3) .
C18 C17 C22 C21 0.7(2) .
C3 C17 C22 C21 -173.42(15) .
N4 C23 C24 C25 -2.57(17) .
C23 C23 C24 C25 176.7(2) 2_666
N4 C23 C24 C36 173.85(15) .
C23 C23 C24 C36 -6.9(3) 2_666
C23 C24 C25 C26 2.67(17) .
C36 C24 C25 C26 -173.88(14) .
C23 C24 C25 C39 -168.51(16) .
C36 C24 C25 C39 14.9(3) .
C24 C25 C26 N4 -1.78(17) .
C39 C25 C26 N4 170.29(14) .
C24 C25 C26 C27 175.45(16) .
C39 C25 C26 C27 -12.5(3) .
N4 C26 C27 N5 -6.2(2) .
C25 C26 C27 N5 176.77(16) .
N4 C26 C27 C28 169.28(15) .
C25 C26 C27 C28 -7.7(3) .
N5 C27 C28 C29 0.41(19) .
C26 C27 C28 C29 -175.36(16) .
C27 C28 C29 C30 -0.06(17) .
C28 C29 C30 C31 -179.48(16) .
C28 C29 C30 N5 -0.27(18) .
N5 C30 C31 C32 -2.5(3) .
C29 C30 C31 C32 176.59(15) .
C30 C31 C32 N6 -0.5(3) .
C30 C31 C32 C33 -176.50(17) .
N6 C32 C33 C34 -0.29(19) .
C31 C32 C33 C34 176.26(16) .
C32 C33 C34 C35 0.01(19) .
C33 C34 C35 N6 0.3(2) .
C23 C24 C36 O3 5.7(3) .
C25 C24 C36 O3 -178.47(16) .
C23 C24 C36 O4 -173.28(15) .
C25 C24 C36 O4 2.5(2) .
C26 C25 C39 C40 116.72(18) .
C24 C25 C39 C40 -73.3(2) .
C26 C25 C39 C44 -61.5(2) .
C24 C25 C39 C44 108.5(2) .
C44 C39 C40 C41 -1.3(2) .
C25 C39 C40 C41 -179.58(16) .
C39 C40 C41 C42 0.1(3) .
C40 C41 C42 C43 1.5(3) .
C41 C42 C43 C44 -1.8(3) .
C42 C43 C44 C39 0.5(3) .
C40 C39 C44 C43 1.0(2) .
C25 C39 C44 C43 179.36(15) .
C2 C1 N1 C4 -1.48(17) .
C1 C1 N1 C4 177.83(16) 2_567
C3 C4 N1 C1 -0.16(18) .
C5 C4 N1 C1 176.52(14) .
C4 C5 N2 C8 -175.89(14) .
C6 C5 N2 C8 0.32(17) .
C9 C8 N2 C5 178.80(15) .
C7 C8 N2 C5 -0.44(17) .
C12 C13 N3 C10 0.6(2) .
C11 C10 N3 C13 -0.25(18) .
C9 C10 N3 C13 178.59(15) .
C24 C23 N4 C26 1.54(18) .
C23 C23 N4 C26 -177.85(17) 2_666
C25 C26 N4 C23 0.16(18) .
C27 C26 N4 C23 -177.52(14) .
C26 C27 N5 C30 175.65(14) .
C28 C27 N5 C30 -0.56(18) .
C31 C30 N5 C27 179.77(15) .
C29 C30 N5 C27 0.51(17) .
C34 C35 N6 C32 -0.5(2) .
C33 C32 N6 C35 0.47(19) .
C31 C32 N6 C35 -176.35(15) .
O1 C14 O2 C15 1.4(2) .
C2 C14 O2 C15 -178.15(12) .
C16 C15 O2 C14 176.98(13) .
O3 C36 O4 C37 -2.9(2) .
C24 C36 O4 C37 176.20(13) .
C38 C37 O4 C36 179.18(14) .
